data_7039400
loop_
_publ_author_name
'Hein, Nicholas M.'
'Suzuki, Tatsuya'
'Ogawa, Takahiko'
'Fryzuk, Michael D.'

_publ_section_title
;
 Low coordinate iron derivatives stabilized by a \b-diketiminate mimic.
 Synthesis and coordination chemistry of enamidophosphinimine scaffolds to
 generate diiron dinitrogen complexes.
;
_journal_issue 37
_journal_name_full 'Dalton transactions (Cambridge, England : 2003)'
_journal_page_first 14697
_journal_page_last 14708
_journal_paper_doi 10.1039/c6dt01673a
_journal_volume 45
_journal_year 2016
_chemical_formula_moiety 'C35 H54 Br Fe N2 P'
_chemical_formula_sum 'C35 H54 Br Fe N2 P'
_chemical_formula_weight 669.53
_chemical_properties_physical Air-sensitive,Moisture-sensitive,Oxygen-sensitive
_space_group_crystal_system orthorhombic
_space_group_IT_number 61
_space_group_name_Hall '-P 2ac 2ab'
_space_group_name_H-M_alt 'P b c a'
_symmetry_space_group_name_Hall '-P 2ac 2ab'
_symmetry_space_group_name_H-M 'P b c a'
_atom_sites_solution_hydrogens geom
_atom_sites_solution_primary direct
_audit_creation_date 2015-03-16
_audit_creation_method
;
Olex2 1.2
(compiled 2015.01.26 svn.r3150 for OlexSys, GUI svn.r4998)
;
_audit_update_record
;
2016-04-22 deposited with the CCDC.
2016-06-01 downloaded from the CCDC.
;
_cell_angle_alpha 90
_cell_angle_beta 90
_cell_angle_gamma 90
_cell_formula_units_Z 8
_cell_length_a 17.3586(5)
_cell_length_b 16.9214(5)
_cell_length_c 23.4188(7)
_cell_measurement_reflns_used 9941
_cell_measurement_temperature 90(2)
_cell_measurement_theta_max 27.43
_cell_measurement_theta_min 2.42
_cell_volume 6878.8(4)
_computing_molecular_graphics 'Olex2 (Dolomanov et al., 2009)'
_computing_publication_material 'Olex2 (Dolomanov et al., 2009)'
_computing_structure_refinement 'ShelXL (Sheldrick, 2008)'
_computing_structure_solution 'ShelXT (Sheldrick, 2015)'
_diffrn_ambient_temperature 90.0
_diffrn_detector 'Bruker APEX2 area detector'
_diffrn_detector_area_resol_mean 7.9
_diffrn_detector_type 'Bruker-Nonius APEXII CCD area detector'
_diffrn_measured_fraction_theta_full 1.000
_diffrn_measured_fraction_theta_max 0.998
_diffrn_measurement_device 'Bruker-Nonius APEXII CCD area detector and D8 diffractometer'
_diffrn_measurement_device_type 'Bruker APEX-II CCD'
_diffrn_measurement_method '\w and \f scans'
_diffrn_radiation_monochromator 'TRIUMPH curved-crystal'
_diffrn_radiation_probe x-ray
_diffrn_radiation_type MoK\a
_diffrn_radiation_wavelength 0.71073
_diffrn_reflns_av_R_equivalents 0.0476
_diffrn_reflns_av_unetI/netI 0.0481
_diffrn_reflns_Laue_measured_fraction_full 1.000
_diffrn_reflns_Laue_measured_fraction_max 0.998
_diffrn_reflns_limit_h_max 15
_diffrn_reflns_limit_h_min -22
_diffrn_reflns_limit_k_max 18
_diffrn_reflns_limit_k_min -21
_diffrn_reflns_limit_l_max 30
_diffrn_reflns_limit_l_min -24
_diffrn_reflns_number 34340
_diffrn_reflns_point_group_measured_fraction_full 1.000
_diffrn_reflns_point_group_measured_fraction_max 0.998
_diffrn_reflns_theta_full 25.242
_diffrn_reflns_theta_max 27.510
_diffrn_reflns_theta_min 1.739
_diffrn_source 'sealed X-ray tube'
_diffrn_standards_number 0
_exptl_absorpt_coefficient_mu 1.672
_exptl_absorpt_correction_T_max 0.7456
_exptl_absorpt_correction_T_min 0.6480
_exptl_absorpt_correction_type multi-scan
_exptl_absorpt_process_details
;
SADABS-2014/5 (Bruker,2014/5) was used for absorption correction.
wR2(int) was 0.0581 before and 0.0431 after correction.
The Ratio of minimum to maximum transmission is 0.8691.
The \l/2 correction factor is 0.00150.
;
_exptl_crystal_colour yellow
_exptl_crystal_colour_primary yellow
_exptl_crystal_density_diffrn 1.293
_exptl_crystal_description block
_exptl_crystal_F_000 2832
_exptl_crystal_recrystallization_method 'Re-crystallisation from solvent'
_exptl_crystal_size_max 0.2
_exptl_crystal_size_mid 0.18
_exptl_crystal_size_min 0.18
_refine_diff_density_max 2.573
_refine_diff_density_min -2.336
_refine_diff_density_rms 0.094
_refine_ls_extinction_method none
_refine_ls_goodness_of_fit_ref 1.037
_refine_ls_hydrogen_treatment constr
_refine_ls_matrix_type full
_refine_ls_number_parameters 373
_refine_ls_number_reflns 7900
_refine_ls_number_restraints 0
_refine_ls_restrained_S_all 1.037
_refine_ls_R_factor_all 0.0814
_refine_ls_R_factor_gt 0.0528
_refine_ls_shift/su_max 0.001
_refine_ls_shift/su_mean 0.000
_refine_ls_structure_factor_coef Fsqd
_refine_ls_weighting_details 'w=1/[\s^2^(Fo^2^)+(0.0445P)^2^+17.3635P] where P=(Fo^2^+2Fc^2^)/3'
_refine_ls_weighting_scheme calc
_refine_ls_wR_factor_gt 0.1149
_refine_ls_wR_factor_ref 0.1265
_reflns_Friedel_coverage 0.000
_reflns_number_gt 5703
_reflns_number_total 7900
_reflns_threshold_expression 'I > 2\s(I)'
_cod_data_source_file c6dt01673a2.cif
_cod_data_source_block mf1117a
_cod_depositor_comments
;
The following automatic conversions were performed:

'_diffrn_radiation_probe' value 'X-ray' changed to 'x-ray' according
to
/usr/data/users/saulius/crontab/automatic-downloads/rss-feeds/RSC/lib/dictionaries/cif_core.dic
dictionary named 'cif_core.dic' version 2.4.2 from 2011-04-26.

Automatic conversion script
Id: cif_fix_values 4268 2015-11-12 08:31:59Z antanas 

 Adding full bibliography for 7039398--7039404.cif.
;
_cod_database_code 7039400
_shelx_space_group_comment
;
The symmetry employed for this shelxl refinement is uniquely defined
by the following loop, which should always be used as a source of
symmetry information in preference to the above space-group names.
They are only intended as comments.
;
_shelx_estimated_absorpt_t_max 0.753
_shelx_estimated_absorpt_t_min 0.731
_olex2_refinement_description
;
1. Fixed Uiso
 At 1.2 times of:
  All C(H) groups, All C(H,H) groups
 At 1.5 times of:
  All C(H,H,H) groups
2.a Ternary CH refined with riding coordinates:
 C26(H26), C33(H33), C18(H18), C21(H21), C15(H15), C8(H8)
2.b Secondary CH2 refined with riding coordinates:
 C3(H3A,H3B), C4(H4A,H4B), C5(H5A,H5B)
2.c Aromatic/amide H refined with riding coordinates:
 C29(H29), C30(H30), C31(H31), C13(H13), C12(H12), C11(H11)
2.d Idealised Me refined as rotating group:
 C27(H27A,H27B,H27C), C28(H28A,H28B,H28C), C34(H34A,H34B,H34C), C35(H35A,H35B,
 H35C), C19(H19A,H19B,H19C), C20(H20A,H20B,H20C), C22(H22A,H22B,H22C), C23(H23A,
 H23B,H23C), C17(H17A,H17B,H17C), C16(H16A,H16B,H16C), C10(H10A,H10B,H10C),
 C9(H9A,H9B,H9C)
;
_shelx_shelxl_version_number 2014/7
_olex2_submission_special_instructions 'No special instructions were received'
_solvent_exptl_crystal_recrystallization_method Toluene

loop_
_space_group_symop_operation_xyz
'x, y, z'
'-x+1/2, -y, z+1/2'
'-x, y+1/2, -z+1/2'
'x+1/2, -y+1/2, -z'
'-x, -y, -z'
'x-1/2, y, -z-1/2'
'x, -y-1/2, z-1/2'
'-x-1/2, y-1/2, z'

loop_
_atom_site_label
_atom_site_type_symbol
_atom_site_fract_x
_atom_site_fract_y
_atom_site_fract_z
_atom_site_U_iso_or_equiv
_atom_site_adp_type
_atom_site_occupancy
_atom_site_site_symmetry_order
_atom_site_calc_flag
_atom_site_refinement_flags_posn
Fe1 Fe 0.11404(2) 0.29355(3) 0.32904(2) 0.01445(11) Uani 1 1 d .
Br1 Br 0.21201(3) 0.21878(3) 0.28784(2) 0.05250(17) Uani 1 1 d .
P1 P -0.03693(4) 0.39036(5) 0.32659(3) 0.01326(17) Uani 1 1 d .
N2 N 0.04461(14) 0.37098(15) 0.29440(11) 0.0137(5) Uani 1 1 d .
N1 N 0.08431(14) 0.29046(15) 0.40902(10) 0.0124(5) Uani 1 1 d .
C24 C 0.07958(16) 0.41784(18) 0.25025(13) 0.0141(6) Uani 1 1 d .
C25 C 0.12040(17) 0.48756(19) 0.26479(13) 0.0155(6) Uani 1 1 d .
C29 C 0.15911(18) 0.5285(2) 0.22158(14) 0.0192(7) Uani 1 1 d .
H29 H 0.1877 0.5746 0.2308 0.023 Uiso 1 1 calc R
C30 C 0.15645(19) 0.5026(2) 0.16536(14) 0.0214(7) Uani 1 1 d .
H30 H 0.1822 0.5315 0.1363 0.026 Uiso 1 1 calc R
C31 C 0.11633(18) 0.4348(2) 0.15167(14) 0.0203(7) Uani 1 1 d .
H31 H 0.1149 0.4176 0.1131 0.024 Uiso 1 1 calc R
C32 C 0.07767(17) 0.39077(19) 0.19332(13) 0.0161(6) Uani 1 1 d .
C26 C 0.12707(18) 0.5180(2) 0.32573(14) 0.0194(7) Uani 1 1 d .
H26 H 0.0910 0.4867 0.3501 0.023 Uiso 1 1 calc R
C27 C 0.2088(2) 0.5051(2) 0.34815(15) 0.0279(8) Uani 1 1 d .
H27A H 0.2450 0.5374 0.3261 0.042 Uiso 1 1 calc GR
H27B H 0.2226 0.4492 0.3443 0.042 Uiso 1 1 calc GR
H27C H 0.2113 0.5204 0.3885 0.042 Uiso 1 1 calc GR
C28 C 0.1047(2) 0.6059(2) 0.33101(16) 0.0268(8) Uani 1 1 d .
H28A H 0.1402 0.6380 0.3082 0.040 Uiso 1 1 calc GR
H28B H 0.1076 0.6221 0.3711 0.040 Uiso 1 1 calc GR
H28C H 0.0520 0.6133 0.3170 0.040 Uiso 1 1 calc GR
C33 C 0.03689(19) 0.3148(2) 0.17535(14) 0.0226(7) Uani 1 1 d .
H33 H 0.0146 0.2903 0.2105 0.027 Uiso 1 1 calc R
C34 C 0.0925(2) 0.2557(2) 0.14938(19) 0.0340(9) Uani 1 1 d .
H34A H 0.0650 0.2065 0.1407 0.051 Uiso 1 1 calc GR
H34B H 0.1341 0.2447 0.1765 0.051 Uiso 1 1 calc GR
H34C H 0.1142 0.2776 0.1142 0.051 Uiso 1 1 calc GR
C35 C -0.0288(2) 0.3288(2) 0.1337(2) 0.0403(11) Uani 1 1 d .
H35A H -0.0657 0.3660 0.1504 0.060 Uiso 1 1 calc GR
H35B H -0.0548 0.2786 0.1257 0.060 Uiso 1 1 calc GR
H35C H -0.0083 0.3508 0.0981 0.060 Uiso 1 1 calc GR
C18 C -0.07070(19) 0.4890(2) 0.30232(15) 0.0227(7) Uani 1 1 d .
H18 H -0.0229 0.5209 0.2964 0.027 Uiso 1 1 calc R
C19 C -0.1081(2) 0.4828(3) 0.24334(16) 0.0376(10) Uani 1 1 d .
H19A H -0.1561 0.4525 0.2463 0.056 Uiso 1 1 calc GR
H19B H -0.0728 0.4561 0.2170 0.056 Uiso 1 1 calc GR
H19C H -0.1195 0.5360 0.2289 0.056 Uiso 1 1 calc GR
C20 C -0.1202(2) 0.5374(2) 0.34218(17) 0.0315(9) Uani 1 1 d .
H20A H -0.1370 0.5857 0.3227 0.047 Uiso 1 1 calc GR
H20B H -0.0904 0.5515 0.3762 0.047 Uiso 1 1 calc GR
H20C H -0.1654 0.5065 0.3535 0.047 Uiso 1 1 calc GR
C21 C -0.11019(18) 0.3192(2) 0.30467(14) 0.0181(7) Uani 1 1 d .
H21 H -0.1183 0.3253 0.2626 0.022 Uiso 1 1 calc R
C22 C -0.0832(2) 0.2354(2) 0.31572(15) 0.0248(8) Uani 1 1 d .
H22A H -0.0725 0.2287 0.3565 0.037 Uiso 1 1 calc GR
H22B H -0.0362 0.2251 0.2937 0.037 Uiso 1 1 calc GR
H22C H -0.1235 0.1981 0.3040 0.037 Uiso 1 1 calc GR
C23 C -0.18749(19) 0.3339(2) 0.33450(17) 0.0295(8) Uani 1 1 d .
H23A H -0.2251 0.2945 0.3217 0.044 Uiso 1 1 calc GR
H23B H -0.2062 0.3869 0.3249 0.044 Uiso 1 1 calc GR
H23C H -0.1807 0.3296 0.3759 0.044 Uiso 1 1 calc GR
C2 C -0.02524(17) 0.38393(19) 0.40156(13) 0.0145(6) Uani 1 1 d .
C3 C -0.07436(19) 0.4291(2) 0.44477(14) 0.0223(7) Uani 1 1 d .
H3A H -0.0555 0.4839 0.4496 0.027 Uiso 1 1 calc R
H3B H -0.1290 0.4306 0.4328 0.027 Uiso 1 1 calc R
C4 C -0.06449(19) 0.3818(2) 0.49963(14) 0.0244(8) Uani 1 1 d .
H4A H -0.1045 0.3403 0.5027 0.029 Uiso 1 1 calc R
H4B H -0.0677 0.4166 0.5335 0.029 Uiso 1 1 calc R
C5 C 0.01569(19) 0.3451(2) 0.49453(13) 0.0206(7) Uani 1 1 d .
H5A H 0.0553 0.3799 0.5115 0.025 Uiso 1 1 calc R
H5B H 0.0177 0.2928 0.5135 0.025 Uiso 1 1 calc R
C1 C 0.02725(17) 0.33698(18) 0.43017(13) 0.0140(6) Uani 1 1 d .
C6 C 0.12760(16) 0.24148(18) 0.44793(12) 0.0121(6) Uani 1 1 d .
C14 C 0.10723(18) 0.16125(18) 0.45358(12) 0.0149(6) Uani 1 1 d .
C13 C 0.15034(19) 0.1135(2) 0.49006(13) 0.0186(7) Uani 1 1 d .
H13 H 0.1370 0.0593 0.4944 0.022 Uiso 1 1 calc R
C12 C 0.21219(19) 0.1438(2) 0.52005(14) 0.0223(7) Uani 1 1 d .
H12 H 0.2406 0.1108 0.5452 0.027 Uiso 1 1 calc R
C11 C 0.23269(18) 0.2223(2) 0.51335(14) 0.0193(7) Uani 1 1 d .
H11 H 0.2756 0.2425 0.5339 0.023 Uiso 1 1 calc R
C7 C 0.19169(17) 0.27196(18) 0.47715(13) 0.0142(6) Uani 1 1 d .
C15 C 0.04026(19) 0.1266(2) 0.42046(14) 0.0200(7) Uani 1 1 d .
H15 H 0.0338 0.1590 0.3851 0.024 Uiso 1 1 calc R
C17 C -0.0332(2) 0.1320(3) 0.45320(18) 0.0406(10) Uani 1 1 d .
H17A H -0.0303 0.0979 0.4869 0.061 Uiso 1 1 calc GR
H17B H -0.0761 0.1149 0.4289 0.061 Uiso 1 1 calc GR
H17C H -0.0416 0.1868 0.4652 0.061 Uiso 1 1 calc GR
C16 C 0.0554(2) 0.0414(3) 0.4015(2) 0.0415(11) Uani 1 1 d .
H16A H 0.0535 0.0063 0.4348 0.062 Uiso 1 1 calc GR
H16B H 0.1063 0.0379 0.3837 0.062 Uiso 1 1 calc GR
H16C H 0.0159 0.0253 0.3739 0.062 Uiso 1 1 calc GR
C8 C 0.21989(18) 0.35657(19) 0.46885(14) 0.0190(7) Uani 1 1 d .
H8 H 0.1807 0.3855 0.4456 0.023 Uiso 1 1 calc R
C10 C 0.2304(2) 0.4009(2) 0.52522(16) 0.0302(9) Uani 1 1 d .
H10A H 0.1820 0.3998 0.5468 0.045 Uiso 1 1 calc GR
H10B H 0.2447 0.4559 0.5174 0.045 Uiso 1 1 calc GR
H10C H 0.2711 0.3755 0.5477 0.045 Uiso 1 1 calc GR
C9 C 0.29557(19) 0.3552(2) 0.43511(16) 0.0282(8) Uani 1 1 d .
H9A H 0.3347 0.3265 0.4569 0.042 Uiso 1 1 calc GR
H9B H 0.3131 0.4095 0.4285 0.042 Uiso 1 1 calc GR
H9C H 0.2873 0.3289 0.3984 0.042 Uiso 1 1 calc GR

loop_
_atom_site_aniso_label
_atom_site_aniso_U_11
_atom_site_aniso_U_22
_atom_site_aniso_U_33
_atom_site_aniso_U_23
_atom_site_aniso_U_13
_atom_site_aniso_U_12
Fe1 0.0141(2) 0.0167(2) 0.0126(2) 0.00461(18) 0.00382(17) 0.00625(18)
Br1 0.0553(3) 0.0696(3) 0.0326(2) 0.0172(2) 0.0225(2) 0.0501(3)
P1 0.0097(3) 0.0159(4) 0.0142(4) 0.0029(3) 0.0006(3) 0.0009(3)
N2 0.0115(12) 0.0145(13) 0.0149(13) 0.0045(11) 0.0032(10) 0.0020(10)
N1 0.0113(11) 0.0139(13) 0.0120(12) 0.0008(11) -0.0003(9) -0.0002(10)
C24 0.0105(14) 0.0143(16) 0.0175(15) 0.0064(13) 0.0029(11) 0.0059(12)
C25 0.0124(14) 0.0174(16) 0.0166(15) 0.0035(13) 0.0022(12) 0.0028(12)
C29 0.0154(15) 0.0169(17) 0.0252(17) 0.0063(14) 0.0040(13) 0.0023(13)
C30 0.0186(16) 0.0247(19) 0.0209(17) 0.0111(15) 0.0060(13) 0.0040(14)
C31 0.0185(16) 0.0266(19) 0.0158(15) 0.0018(14) 0.0020(13) 0.0055(14)
C32 0.0130(14) 0.0182(17) 0.0172(15) 0.0041(13) 0.0011(12) 0.0038(12)
C26 0.0216(16) 0.0174(16) 0.0190(16) 0.0013(14) 0.0051(13) -0.0035(13)
C27 0.0270(19) 0.033(2) 0.0241(18) 0.0052(16) -0.0036(15) -0.0071(16)
C28 0.0318(19) 0.0200(18) 0.0285(19) -0.0026(16) 0.0078(16) -0.0039(15)
C33 0.0244(17) 0.0245(18) 0.0188(16) 0.0025(15) -0.0007(14) -0.0035(14)
C34 0.0290(19) 0.024(2) 0.049(2) -0.0070(19) -0.0072(18) 0.0050(16)
C35 0.035(2) 0.030(2) 0.057(3) -0.009(2) -0.021(2) 0.0079(18)
C18 0.0167(16) 0.0250(19) 0.0264(18) 0.0060(15) 0.0024(14) 0.0026(14)
C19 0.043(2) 0.042(2) 0.029(2) 0.0133(19) 0.0014(18) 0.021(2)
C20 0.034(2) 0.0214(19) 0.039(2) 0.0005(17) 0.0004(17) 0.0096(16)
C21 0.0156(15) 0.0226(17) 0.0161(15) 0.0016(14) -0.0012(12) -0.0022(13)
C22 0.0238(17) 0.0234(19) 0.0272(19) -0.0016(15) -0.0021(14) -0.0062(14)
C23 0.0164(16) 0.037(2) 0.036(2) -0.0105(18) 0.0067(15) -0.0059(15)
C2 0.0113(14) 0.0178(16) 0.0143(14) -0.0017(13) 0.0004(11) -0.0007(12)
C3 0.0175(16) 0.0279(19) 0.0216(17) -0.0070(15) 0.0013(13) 0.0065(14)
C4 0.0213(16) 0.036(2) 0.0158(16) -0.0080(15) 0.0046(13) 0.0059(15)
C5 0.0205(16) 0.0277(19) 0.0137(15) -0.0026(14) -0.0012(13) 0.0052(14)
C1 0.0126(14) 0.0153(16) 0.0140(14) -0.0028(12) -0.0001(11) -0.0041(12)
C6 0.0125(13) 0.0138(15) 0.0098(13) -0.0003(12) 0.0024(11) 0.0026(11)
C14 0.0176(15) 0.0158(16) 0.0113(14) -0.0015(12) -0.0004(12) 0.0023(13)
C13 0.0244(16) 0.0150(16) 0.0166(15) 0.0044(13) -0.0024(13) 0.0010(13)
C12 0.0226(17) 0.0256(19) 0.0187(16) 0.0046(15) -0.0055(13) 0.0056(14)
C11 0.0144(15) 0.0253(19) 0.0182(15) -0.0012(14) -0.0047(12) 0.0001(13)
C7 0.0127(14) 0.0151(16) 0.0149(14) -0.0017(13) 0.0020(11) 0.0023(12)
C15 0.0230(17) 0.0158(17) 0.0210(16) 0.0024(14) -0.0066(14) -0.0027(13)
C17 0.026(2) 0.057(3) 0.040(2) -0.012(2) 0.0018(17) -0.0102(19)
C16 0.036(2) 0.040(3) 0.048(3) -0.018(2) -0.009(2) 0.0036(19)
C8 0.0142(15) 0.0181(17) 0.0248(17) 0.0003(14) -0.0009(13) -0.0017(13)
C10 0.0267(19) 0.031(2) 0.033(2) -0.0086(17) -0.0043(16) -0.0034(16)
C9 0.0179(17) 0.031(2) 0.036(2) 0.0034(17) 0.0017(15) -0.0044(15)

loop_
_atom_type_symbol
_atom_type_description
_atom_type_scat_dispersion_real
_atom_type_scat_dispersion_imag
_atom_type_scat_source
C C 0.0033 0.0016 'International Tables Vol C Tables 4.2.6.8 and 6.1.1.4'
H H 0.0000 0.0000 'International Tables Vol C Tables 4.2.6.8 and 6.1.1.4'
N N 0.0061 0.0033 'International Tables Vol C Tables 4.2.6.8 and 6.1.1.4'
P P 0.1023 0.0942 'International Tables Vol C Tables 4.2.6.8 and 6.1.1.4'
Fe Fe 0.3463 0.8444 'International Tables Vol C Tables 4.2.6.8 and 6.1.1.4'
Br Br -0.2901 2.4595 'International Tables Vol C Tables 4.2.6.8 and 6.1.1.4'

loop_
_geom_angle_atom_site_label_1
_geom_angle_atom_site_label_2
_geom_angle_atom_site_label_3
_geom_angle
N2 Fe1 Br1 129.93(7)
N1 Fe1 Br1 125.35(8)
N1 Fe1 N2 104.72(10)
N2 P1 C18 108.17(14)
N2 P1 C21 109.93(14)
N2 P1 C2 110.20(14)
C21 P1 C18 106.66(16)
C2 P1 C18 113.23(16)
C2 P1 C21 108.57(15)
P1 N2 Fe1 118.42(14)
C24 N2 Fe1 114.05(18)
C24 N2 P1 125.9(2)
C1 N1 Fe1 122.0(2)
C1 N1 C6 118.8(2)
C6 N1 Fe1 119.07(18)
C25 C24 N2 119.8(3)
C32 C24 N2 119.4(3)
C32 C24 C25 120.6(3)
C24 C25 C26 123.0(3)
C29 C25 C24 118.6(3)
C29 C25 C26 118.3(3)
C25 C29 H29 119.5
C30 C29 C25 121.0(3)
C30 C29 H29 119.5
C29 C30 H30 120.0
C31 C30 C29 120.0(3)
C31 C30 H30 120.0
C30 C31 H31 119.2
C30 C31 C32 121.5(3)
C32 C31 H31 119.2
C24 C32 C33 123.0(3)
C31 C32 C24 118.4(3)
C31 C32 C33 118.6(3)
C25 C26 H26 108.0
C25 C26 C27 110.1(3)
C25 C26 C28 112.5(3)
C27 C26 H26 108.0
C27 C26 C28 110.2(3)
C28 C26 H26 108.0
C26 C27 H27A 109.5
C26 C27 H27B 109.5
C26 C27 H27C 109.5
H27A C27 H27B 109.5
H27A C27 H27C 109.5
H27B C27 H27C 109.5
C26 C28 H28A 109.5
C26 C28 H28B 109.5
C26 C28 H28C 109.5
H28A C28 H28B 109.5
H28A C28 H28C 109.5
H28B C28 H28C 109.5
C32 C33 H33 107.6
C34 C33 C32 111.8(3)
C34 C33 H33 107.6
C34 C33 C35 108.8(3)
C35 C33 C32 113.2(3)
C35 C33 H33 107.6
C33 C34 H34A 109.5
C33 C34 H34B 109.5
C33 C34 H34C 109.5
H34A C34 H34B 109.5
H34A C34 H34C 109.5
H34B C34 H34C 109.5
C33 C35 H35A 109.5
C33 C35 H35B 109.5
C33 C35 H35C 109.5
H35A C35 H35B 109.5
H35A C35 H35C 109.5
H35B C35 H35C 109.5
P1 C18 H18 105.4
C19 C18 P1 110.4(3)
C19 C18 H18 105.4
C20 C18 P1 118.5(3)
C20 C18 H18 105.4
C20 C18 C19 110.7(3)
C18 C19 H19A 109.5
C18 C19 H19B 109.5
C18 C19 H19C 109.5
H19A C19 H19B 109.5
H19A C19 H19C 109.5
H19B C19 H19C 109.5
C18 C20 H20A 109.5
C18 C20 H20B 109.5
C18 C20 H20C 109.5
H20A C20 H20B 109.5
H20A C20 H20C 109.5
H20B C20 H20C 109.5
P1 C21 H21 107.9
C22 C21 P1 110.7(2)
C22 C21 H21 107.9
C22 C21 C23 110.1(3)
C23 C21 P1 112.0(2)
C23 C21 H21 107.9
C21 C22 H22A 109.5
C21 C22 H22B 109.5
C21 C22 H22C 109.5
H22A C22 H22B 109.5
H22A C22 H22C 109.5
H22B C22 H22C 109.5
C21 C23 H23A 109.5
C21 C23 H23B 109.5
C21 C23 H23C 109.5
H23A C23 H23B 109.5
H23A C23 H23C 109.5
H23B C23 H23C 109.5
C3 C2 P1 124.2(2)
C1 C2 P1 126.3(2)
C1 C2 C3 109.5(3)
C2 C3 H3A 111.1
C2 C3 H3B 111.1
H3A C3 H3B 109.0
C4 C3 C2 103.4(3)
C4 C3 H3A 111.1
C4 C3 H3B 111.1
C3 C4 H4A 110.9
C3 C4 H4B 110.9
C3 C4 C5 104.5(3)
H4A C4 H4B 108.9
C5 C4 H4A 110.9
C5 C4 H4B 110.9
C4 C5 H5A 111.1
C4 C5 H5B 111.1
H5A C5 H5B 109.0
C1 C5 C4 103.5(3)
C1 C5 H5A 111.1
C1 C5 H5B 111.1
N1 C1 C2 129.6(3)
N1 C1 C5 120.5(3)
C2 C1 C5 109.9(3)
C14 C6 N1 118.8(3)
C7 C6 N1 120.6(3)
C7 C6 C14 120.5(3)
C6 C14 C15 121.2(3)
C13 C14 C6 118.8(3)
C13 C14 C15 120.1(3)
C14 C13 H13 119.6
C12 C13 C14 120.9(3)
C12 C13 H13 119.6
C13 C12 H12 120.0
C13 C12 C11 119.9(3)
C11 C12 H12 120.0
C12 C11 H11 119.4
C12 C11 C7 121.2(3)
C7 C11 H11 119.4
C6 C7 C8 122.5(3)
C11 C7 C6 118.7(3)
C11 C7 C8 118.8(3)
C14 C15 H15 107.3
C14 C15 C16 112.4(3)
C17 C15 C14 111.7(3)
C17 C15 H15 107.3
C17 C15 C16 110.7(3)
C16 C15 H15 107.3
C15 C17 H17A 109.5
C15 C17 H17B 109.5
C15 C17 H17C 109.5
H17A C17 H17B 109.5
H17A C17 H17C 109.5
H17B C17 H17C 109.5
C15 C16 H16A 109.5
C15 C16 H16B 109.5
C15 C16 H16C 109.5
H16A C16 H16B 109.5
H16A C16 H16C 109.5
H16B C16 H16C 109.5
C7 C8 H8 108.1
C7 C8 C10 112.9(3)
C7 C8 C9 109.1(3)
C10 C8 H8 108.1
C10 C8 C9 110.5(3)
C9 C8 H8 108.1
C8 C10 H10A 109.5
C8 C10 H10B 109.5
C8 C10 H10C 109.5
H10A C10 H10B 109.5
H10A C10 H10C 109.5
H10B C10 H10C 109.5
C8 C9 H9A 109.5
C8 C9 H9B 109.5
C8 C9 H9C 109.5
H9A C9 H9B 109.5
H9A C9 H9C 109.5
H9B C9 H9C 109.5

loop_
_geom_bond_atom_site_label_1
_geom_bond_atom_site_label_2
_geom_bond_distance
Fe1 Br1 2.3290(6)
Fe1 N2 1.956(3)
Fe1 N1 1.943(2)
P1 N2 1.637(2)
P1 C18 1.858(4)
P1 C21 1.825(3)
P1 C2 1.771(3)
N2 C24 1.437(4)
N1 C1 1.359(4)
N1 C6 1.443(4)
C24 C25 1.418(4)
C24 C32 1.410(4)
C25 C29 1.398(4)
C25 C26 1.522(4)
C29 H29 0.9500
C29 C30 1.388(5)
C30 H30 0.9500
C30 C31 1.380(5)
C31 H31 0.9500
C31 C32 1.399(4)
C32 C33 1.527(5)
C26 H26 1.0000
C26 C27 1.529(5)
C26 C28 1.541(5)
C27 H27A 0.9800
C27 H27B 0.9800
C27 H27C 0.9800
C28 H28A 0.9800
C28 H28B 0.9800
C28 H28C 0.9800
C33 H33 1.0000
C33 C34 1.517(5)
C33 C35 1.520(5)
C34 H34A 0.9800
C34 H34B 0.9800
C34 H34C 0.9800
C35 H35A 0.9800
C35 H35B 0.9800
C35 H35C 0.9800
C18 H18 1.0000
C18 C19 1.530(5)
C18 C20 1.511(5)
C19 H19A 0.9800
C19 H19B 0.9800
C19 H19C 0.9800
C20 H20A 0.9800
C20 H20B 0.9800
C20 H20C 0.9800
C21 H21 1.0000
C21 C22 1.517(5)
C21 C23 1.533(4)
C22 H22A 0.9800
C22 H22B 0.9800
C22 H22C 0.9800
C23 H23A 0.9800
C23 H23B 0.9800
C23 H23C 0.9800
C2 C3 1.528(4)
C2 C1 1.382(4)
C3 H3A 0.9900
C3 H3B 0.9900
C3 C4 1.524(5)
C4 H4A 0.9900
C4 H4B 0.9900
C4 C5 1.529(5)
C5 H5A 0.9900
C5 H5B 0.9900
C5 C1 1.527(4)
C6 C14 1.409(4)
C6 C7 1.404(4)
C14 C13 1.394(4)
C14 C15 1.516(4)
C13 H13 0.9500
C13 C12 1.382(5)
C12 H12 0.9500
C12 C11 1.384(5)
C11 H11 0.9500
C11 C7 1.390(4)
C7 C8 1.526(4)
C15 H15 1.0000
C15 C17 1.491(5)
C15 C16 1.531(5)
C17 H17A 0.9800
C17 H17B 0.9800
C17 H17C 0.9800
C16 H16A 0.9800
C16 H16B 0.9800
C16 H16C 0.9800
C8 H8 1.0000
C8 C10 1.529(5)
C8 C9 1.533(5)
C10 H10A 0.9800
C10 H10B 0.9800
C10 H10C 0.9800
C9 H9A 0.9800
C9 H9B 0.9800
C9 H9C 0.9800

loop_
_geom_torsion_atom_site_label_1
_geom_torsion_atom_site_label_2
_geom_torsion_atom_site_label_3
_geom_torsion_atom_site_label_4
_geom_torsion
Fe1 N2 C24 C25 -86.2(3)
Fe1 N2 C24 C32 89.2(3)
Fe1 N1 C1 C2 9.7(4)
Fe1 N1 C1 C5 -168.1(2)
Fe1 N1 C6 C14 -86.2(3)
Fe1 N1 C6 C7 90.1(3)
P1 N2 C24 C25 78.8(3)
P1 N2 C24 C32 -105.8(3)
P1 C2 C3 C4 158.9(2)
P1 C2 C1 N1 5.2(5)
P1 C2 C1 C5 -176.8(2)
N2 P1 C18 C19 78.9(3)
N2 P1 C18 C20 -151.9(3)
N2 P1 C21 C22 55.6(3)
N2 P1 C21 C23 179.0(2)
N2 P1 C2 C3 153.3(3)
N2 P1 C2 C1 -28.3(3)
N2 C24 C25 C29 174.8(3)
N2 C24 C25 C26 -2.3(4)
N2 C24 C32 C31 -176.0(3)
N2 C24 C32 C33 2.7(4)
N1 C6 C14 C13 178.3(3)
N1 C6 C14 C15 -1.1(4)
N1 C6 C7 C11 -178.7(3)
N1 C6 C7 C8 -1.2(4)
C24 C25 C29 C30 1.4(5)
C24 C25 C26 C27 107.7(3)
C24 C25 C26 C28 -129.0(3)
C24 C32 C33 C34 -118.9(3)
C24 C32 C33 C35 117.8(4)
C25 C24 C32 C31 -0.6(4)
C25 C24 C32 C33 178.0(3)
C25 C29 C30 C31 -1.2(5)
C29 C25 C26 C27 -69.5(4)
C29 C25 C26 C28 53.9(4)
C29 C30 C31 C32 0.1(5)
C30 C31 C32 C24 0.8(5)
C30 C31 C32 C33 -177.8(3)
C31 C32 C33 C34 59.7(4)
C31 C32 C33 C35 -63.6(4)
C32 C24 C25 C29 -0.5(4)
C32 C24 C25 C26 -177.7(3)
C26 C25 C29 C30 178.7(3)
C18 P1 N2 Fe1 157.91(16)
C18 P1 N2 C24 -6.5(3)
C18 P1 C21 C22 172.7(2)
C18 P1 C21 C23 -64.0(3)
C18 P1 C2 C3 32.0(3)
C18 P1 C2 C1 -149.6(3)
C21 P1 N2 Fe1 -85.98(18)
C21 P1 N2 C24 109.6(3)
C21 P1 C18 C19 -39.3(3)
C21 P1 C18 C20 89.9(3)
C21 P1 C2 C3 -86.2(3)
C21 P1 C2 C1 92.1(3)
C2 P1 N2 Fe1 33.6(2)
C2 P1 N2 C24 -130.7(3)
C2 P1 C18 C19 -158.6(2)
C2 P1 C18 C20 -29.5(3)
C2 P1 C21 C22 -65.0(3)
C2 P1 C21 C23 58.4(3)
C2 C3 C4 C5 29.3(3)
C3 C2 C1 N1 -176.2(3)
C3 C2 C1 C5 1.8(4)
C3 C4 C5 C1 -28.3(4)
C4 C5 C1 N1 -165.0(3)
C4 C5 C1 C2 16.8(4)
C1 N1 C6 C14 98.1(3)
C1 N1 C6 C7 -85.6(3)
C1 C2 C3 C4 -19.7(4)
C6 N1 C1 C2 -174.7(3)
C6 N1 C1 C5 7.5(4)
C6 C14 C13 C12 -0.3(5)
C6 C14 C15 C17 -90.9(4)
C6 C14 C15 C16 144.0(3)
C6 C7 C8 C10 128.7(3)
C6 C7 C8 C9 -108.0(3)
C14 C6 C7 C11 -2.4(4)
C14 C6 C7 C8 175.1(3)
C14 C13 C12 C11 -1.0(5)
C13 C14 C15 C17 89.6(4)
C13 C14 C15 C16 -35.5(4)
C13 C12 C11 C7 0.6(5)
C12 C11 C7 C6 1.1(5)
C12 C11 C7 C8 -176.4(3)
C11 C7 C8 C10 -53.8(4)
C11 C7 C8 C9 69.5(4)
C7 C6 C14 C13 2.0(4)
C7 C6 C14 C15 -177.4(3)
C15 C14 C13 C12 179.2(3)
